data_4319911
loop_
_publ_author_name
'Janet A. Danis'
'Mavis R. Lin'
'Brian L. Scott'
'Bryan W. Eichhorn'
'Wolfgang H. Runde'

_publ_section_title
;
 Coordination Trends in Alkali Metal Crown Ether Uranyl Halide Complexes:
 The Series [A(Crown)]2[UO2X4] Where A = Li, Na, K and X = Cl, Br
;
_journal_name_full 'Inorganic Chemistry'
_journal_page_first 3389
_journal_page_last 3394
_journal_paper_doi 10.1021/ic0011056
_journal_volume 40
_journal_year 2001
_chemical_formula_sum 'C24 H48 Br4 K2 O14 U'
_chemical_formula_weight 1196.49
_chemical_name_systematic
; 
 ? 
;
_space_group_IT_number 14
_symmetry_cell_setting monoclinic
_symmetry_space_group_name_Hall '-P 2ybc'
_symmetry_space_group_name_H-M 'P 1 21/c 1'
_atom_sites_solution_hydrogens geom
_atom_sites_solution_primary direct
_atom_sites_solution_secondary difmap
_audit_creation_method SHELXL-97
_cell_angle_alpha 90.00
_cell_angle_beta 92.6590(10)
_cell_angle_gamma 90.00
_cell_formula_units_Z 2
_cell_length_a 10.2472(5)
_cell_length_b 10.0343(5)
_cell_length_c 19.7082(9)
_cell_measurement_temperature 293(2)
_cell_volume 2024.28(17)
_computing_structure_refinement 'SHELXL-97 (Sheldrick, 1997)'
_computing_structure_solution 'SHELXS-97 (Sheldrick, 1990)'
_diffrn_ambient_temperature 293(2)
_diffrn_measured_fraction_theta_full 0.959
_diffrn_measured_fraction_theta_max 0.945
_diffrn_radiation_monochromator graphite
_diffrn_radiation_source 'fine-focus sealed tube'
_diffrn_radiation_type MoK\a
_diffrn_radiation_wavelength 0.71073
_diffrn_reflns_av_R_equivalents 0.0000
_diffrn_reflns_av_sigmaI/netI 0.0225
_diffrn_reflns_limit_h_max 12
_diffrn_reflns_limit_h_min -12
_diffrn_reflns_limit_k_max 12
_diffrn_reflns_limit_k_min 0
_diffrn_reflns_limit_l_max 24
_diffrn_reflns_limit_l_min 0
_diffrn_reflns_number 3928
_diffrn_reflns_theta_full 25.00
_diffrn_reflns_theta_max 26.43
_diffrn_reflns_theta_min 1.99
_exptl_absorpt_coefficient_mu 8.216
_exptl_crystal_density_diffrn 1.963
_exptl_crystal_density_method 'not measured'
_exptl_crystal_F_000 1148
_refine_diff_density_max 0.552
_refine_diff_density_min -1.362
_refine_diff_density_rms 0.14
_refine_ls_extinction_method none
_refine_ls_goodness_of_fit_ref 1.252
_refine_ls_hydrogen_treatment mixed
_refine_ls_matrix_type full
_refine_ls_number_parameters 205
_refine_ls_number_reflns 3928
_refine_ls_number_restraints 0
_refine_ls_restrained_S_all 1.252
_refine_ls_R_factor_all 0.0293
_refine_ls_R_factor_gt 0.0249
_refine_ls_shift/su_max 0.000
_refine_ls_shift/su_mean 0.000
_refine_ls_structure_factor_coef Fsqd
_refine_ls_weighting_details 'calc w=1/[\s^2^(Fo^2^)+(0.0381P)^2^+0.0000P] where P=(Fo^2^+2Fc^2^)/3'
_refine_ls_weighting_scheme calc
_refine_ls_wR_factor_gt 0.0670
_refine_ls_wR_factor_ref 0.0686
_reflns_number_gt 3564
_reflns_number_total 3928
_reflns_threshold_expression >2sigma(I)
_cod_data_source_file ic0011056_1.cif
_cod_data_source_block '[K(18-crown-6)]2[UO2Br4]'
_cod_database_code 4319911

loop_
_symmetry_equiv_pos_as_xyz
'x, y, z'
'-x, y+1/2, -z+1/2'
'-x, -y, -z'
'x, -y-1/2, z-1/2'

loop_
_atom_site_label
_atom_site_type_symbol
_atom_site_fract_x
_atom_site_fract_y
_atom_site_fract_z
_atom_site_U_iso_or_equiv
_atom_site_adp_type
_atom_site_occupancy
_atom_site_symmetry_multiplicity
_atom_site_calc_flag
_atom_site_refinement_flags
_atom_site_disorder_assembly
_atom_site_disorder_group
U1 U 0.5000 0.5000 0.0000 0.02370(7) Uani 1 2 d S . .
Br1 Br 0.68532(4) 0.37687(4) 0.090042(19) 0.03380(10) Uani 1 1 d . . .
Br2 Br 0.45112(5) 0.68455(5) 0.10362(2) 0.05088(13) Uani 1 1 d . . .
K1 K 0.77940(8) 0.67218(7) 0.15803(4) 0.03012(18) Uani 1 1 d . . .
O1 O 0.3743(3) 0.3963(3) 0.02876(14) 0.0367(6) Uani 1 1 d . . .
O2 O 0.9462(3) 0.4782(3) 0.23197(15) 0.0387(7) Uani 1 1 d . . .
O3 O 1.0089(2) 0.5702(3) 0.10210(13) 0.0360(6) Uani 1 1 d . . .
O4 O 0.9301(3) 0.8257(3) 0.05727(13) 0.0372(6) Uani 1 1 d . . .
O5 O 0.7289(3) 0.9425(3) 0.12731(13) 0.0366(6) Uani 1 1 d . . .
O6 O 0.6749(2) 0.8459(2) 0.25599(13) 0.0302(6) Uani 1 1 d . . .
O7 O 0.7253(3) 0.5807(2) 0.29117(12) 0.0324(6) Uani 1 1 d . . .
C1 C 1.0179(4) 0.4013(4) 0.1858(2) 0.0392(9) Uani 1 1 d . . .
H1A H 0.9583 0.3494 0.1566 0.047 Uiso 1 1 calc R . .
H1B H 1.0757 0.3402 0.2107 0.047 Uiso 1 1 calc R . .
C2 C 1.0952(4) 0.4923(4) 0.1442(2) 0.0391(10) Uani 1 1 d . . .
H2A H 1.1487 0.5499 0.1735 0.047 Uiso 1 1 calc R . .
H2B H 1.1525 0.4410 0.1163 0.047 Uiso 1 1 calc R . .
C3 C 1.0751(4) 0.6428(4) 0.0523(2) 0.0395(9) Uani 1 1 d . . .
H3A H 1.1176 0.5819 0.0221 0.047 Uiso 1 1 calc R . .
H3B H 1.1413 0.6996 0.0740 0.047 Uiso 1 1 calc R . .
C4 C 0.9761(4) 0.7257(4) 0.01297(19) 0.0386(10) Uani 1 1 d . . .
H4A H 1.0157 0.7668 -0.0256 0.046 Uiso 1 1 calc R . .
H4B H 0.9040 0.6703 -0.0038 0.046 Uiso 1 1 calc R . .
C5 C 0.8355(5) 0.9099(4) 0.0243(2) 0.0431(10) Uani 1 1 d . . .
H5A H 0.7604 0.8582 0.0081 0.052 Uiso 1 1 calc R . .
H5B H 0.8724 0.9538 -0.0143 0.052 Uiso 1 1 calc R . .
C6 C 0.7957(5) 1.0111(4) 0.0753(2) 0.0439(11) Uani 1 1 d . . .
H6A H 0.8722 1.0563 0.0949 0.053 Uiso 1 1 calc R . .
H6B H 0.7386 1.0771 0.0536 0.053 Uiso 1 1 calc R . .
C7 C 0.6972(5) 1.0294(4) 0.1811(2) 0.0406(10) Uani 1 1 d . . .
H7A H 0.6552 1.1091 0.1628 0.049 Uiso 1 1 calc R . .
H7B H 0.7760 1.0555 0.2068 0.049 Uiso 1 1 calc R . .
C8 C 0.6070(4) 0.9573(4) 0.2261(2) 0.0393(9) Uani 1 1 d . . .
H8A H 0.5786 1.0167 0.2613 0.047 Uiso 1 1 calc R . .
H8B H 0.5304 0.9269 0.1997 0.047 Uiso 1 1 calc R . .
C9 C 0.5910(4) 0.7738(4) 0.29867(19) 0.0360(9) Uani 1 1 d . . .
H9A H 0.5222 0.7305 0.2714 0.043 Uiso 1 1 calc R . .
H9B H 0.5510 0.8342 0.3300 0.043 Uiso 1 1 calc R . .
C10 C 0.6709(4) 0.6722(4) 0.33705(19) 0.0350(9) Uani 1 1 d . . .
H10A H 0.7404 0.7160 0.3637 0.042 Uiso 1 1 calc R . .
H10B H 0.6165 0.6247 0.3680 0.042 Uiso 1 1 calc R . .
C11 C 0.8070(5) 0.4852(4) 0.3245(2) 0.0445(11) Uani 1 1 d . . .
H11A H 0.7562 0.4314 0.3545 0.053 Uiso 1 1 calc R . .
H11B H 0.8750 0.5300 0.3518 0.053 Uiso 1 1 calc R . .
C12 C 0.8672(5) 0.3981(4) 0.2733(2) 0.0456(11) Uani 1 1 d . . .
H12A H 0.9203 0.3300 0.2961 0.055 Uiso 1 1 calc R . .
H12B H 0.7995 0.3544 0.2454 0.055 Uiso 1 1 calc R . .

loop_
_atom_site_aniso_label
_atom_site_aniso_U_11
_atom_site_aniso_U_22
_atom_site_aniso_U_33
_atom_site_aniso_U_23
_atom_site_aniso_U_13
_atom_site_aniso_U_12
U1 0.02051(12) 0.02642(10) 0.02424(10) 0.00171(7) 0.00196(7) -0.00417(7)
Br1 0.0287(2) 0.03545(19) 0.0370(2) 0.00742(15) -0.00022(16) 0.00395(15)
Br2 0.0426(3) 0.0584(3) 0.0513(3) -0.0235(2) -0.0022(2) 0.0068(2)
K1 0.0297(4) 0.0287(4) 0.0323(4) -0.0001(3) 0.0053(3) 0.0023(3)
O1 0.0269(15) 0.0375(14) 0.0460(15) 0.0114(12) 0.0045(12) -0.0080(11)
O2 0.0388(18) 0.0399(15) 0.0380(15) 0.0057(11) 0.0078(13) 0.0086(12)
O3 0.0247(15) 0.0474(16) 0.0365(14) 0.0066(12) 0.0073(12) 0.0060(12)
O4 0.0466(18) 0.0358(14) 0.0296(13) -0.0032(11) 0.0053(12) 0.0061(12)
O5 0.0471(18) 0.0257(12) 0.0381(15) -0.0016(11) 0.0131(13) 0.0004(12)
O6 0.0258(14) 0.0282(12) 0.0374(14) 0.0013(10) 0.0087(11) 0.0007(10)
O7 0.0366(16) 0.0353(14) 0.0256(12) 0.0022(10) 0.0027(11) 0.0033(11)
C1 0.031(2) 0.046(2) 0.040(2) 0.0018(18) 0.0002(18) 0.0141(17)
C2 0.026(2) 0.051(2) 0.040(2) -0.0004(17) -0.0007(18) 0.0123(17)
C3 0.034(2) 0.041(2) 0.045(2) -0.0057(18) 0.0166(18) -0.0035(17)
C4 0.052(3) 0.036(2) 0.0286(19) -0.0048(15) 0.0151(18) -0.0019(18)
C5 0.052(3) 0.046(2) 0.031(2) 0.0072(17) 0.0036(19) 0.005(2)
C6 0.057(3) 0.033(2) 0.043(2) 0.0102(16) 0.009(2) 0.0091(18)
C7 0.055(3) 0.0248(18) 0.042(2) -0.0008(16) 0.008(2) 0.0062(17)
C8 0.041(3) 0.0334(19) 0.045(2) -0.0027(17) 0.0107(19) 0.0115(18)
C9 0.032(2) 0.040(2) 0.036(2) -0.0054(16) 0.0128(17) -0.0053(16)
C10 0.040(2) 0.038(2) 0.0277(18) -0.0022(15) 0.0107(17) -0.0063(17)
C11 0.049(3) 0.052(3) 0.033(2) 0.0146(18) 0.003(2) 0.008(2)
C12 0.053(3) 0.040(2) 0.044(2) 0.0143(18) 0.008(2) 0.0102(19)

loop_
_atom_type_symbol
_atom_type_description
_atom_type_scat_dispersion_real
_atom_type_scat_dispersion_imag
_atom_type_scat_source
C C 0.0033 0.0016 'International Tables Vol C Tables 4.2.6.8 and 6.1.1.4'
H H 0.0000 0.0000 'International Tables Vol C Tables 4.2.6.8 and 6.1.1.4'
O O 0.0106 0.0060 'International Tables Vol C Tables 4.2.6.8 and 6.1.1.4'
K K 0.2009 0.2494 'International Tables Vol C Tables 4.2.6.8 and 6.1.1.4'
Br Br -0.2901 2.4595 'International Tables Vol C Tables 4.2.6.8 and 6.1.1.4'
U U -9.6767 9.6646 'International Tables Vol C Tables 4.2.6.8 and 6.1.1.4'

loop_
_geom_angle_atom_site_label_1
_geom_angle_atom_site_label_2
_geom_angle_atom_site_label_3
_geom_angle
_geom_angle_site_symmetry_1
_geom_angle_site_symmetry_3
_geom_angle_publ_flag
O1 U1 O1 180.00(17) 3_665 . ?
O1 U1 Br2 90.12(9) 3_665 . ?
O1 U1 Br2 89.88(9) . . ?
O1 U1 Br2 89.88(9) 3_665 3_665 ?
O1 U1 Br2 90.12(9) . 3_665 ?
Br2 U1 Br2 180.000(13) . 3_665 ?
O1 U1 Br1 88.87(9) 3_665 . ?
O1 U1 Br1 91.13(9) . . ?
Br2 U1 Br1 88.229(13) . . ?
Br2 U1 Br1 91.771(13) 3_665 . ?
O1 U1 Br1 91.13(9) 3_665 3_665 ?
O1 U1 Br1 88.87(9) . 3_665 ?
Br2 U1 Br1 91.771(13) . 3_665 ?
Br2 U1 Br1 88.229(13) 3_665 3_665 ?
Br1 U1 Br1 180.0 . 3_665 ?
O1 U1 K1 62.90(9) 3_665 . ?
O1 U1 K1 117.10(9) . . ?
Br2 U1 K1 51.101(14) . . ?
Br2 U1 K1 128.899(14) 3_665 . ?
Br1 U1 K1 48.850(13) . . ?
Br1 U1 K1 131.151(13) 3_665 . ?
O1 U1 K1 117.10(9) 3_665 3_665 ?
O1 U1 K1 62.90(9) . 3_665 ?
Br2 U1 K1 128.899(14) . 3_665 ?
Br2 U1 K1 51.101(14) 3_665 3_665 ?
Br1 U1 K1 131.150(13) . 3_665 ?
Br1 U1 K1 48.850(13) 3_665 3_665 ?
K1 U1 K1 180.0 . 3_665 ?
U1 Br1 K1 92.105(17) . . ?
U1 Br2 K1 89.891(17) . . ?
O5 K1 O3 114.25(8) . . ?
O5 K1 O6 59.07(7) . . ?
O3 K1 O6 146.08(8) . . ?
O5 K1 O7 117.67(8) . . ?
O3 K1 O7 116.15(8) . . ?
O6 K1 O7 58.61(7) . . ?
O5 K1 O2 147.30(9) . . ?
O3 K1 O2 58.59(8) . . ?
O6 K1 O2 107.36(8) . . ?
O7 K1 O2 57.59(8) . . ?
O5 K1 O4 57.25(7) . . ?
O3 K1 O4 57.69(7) . . ?
O6 K1 O4 110.87(7) . . ?
O7 K1 O4 154.29(8) . . ?
O2 K1 O4 111.34(8) . . ?
O5 K1 Br1 135.46(6) . . ?
O3 K1 Br1 75.85(6) . . ?
O6 K1 Br1 134.22(6) . . ?
O7 K1 Br1 91.06(5) . . ?
O2 K1 Br1 76.32(6) . . ?
O4 K1 Br1 109.55(5) . . ?
O5 K1 Br2 74.63(6) . . ?
O3 K1 Br2 134.40(6) . . ?
O6 K1 Br2 78.39(6) . . ?
O7 K1 Br2 93.93(6) . . ?
O2 K1 Br2 135.10(7) . . ?
O4 K1 Br2 107.30(6) . . ?
Br1 K1 Br2 69.830(18) . . ?
O5 K1 U1 96.70(6) . . ?
O3 K1 U1 96.06(6) . . ?
O6 K1 U1 117.34(6) . . ?
O7 K1 U1 111.69(6) . . ?
O2 K1 U1 115.37(6) . . ?
O4 K1 U1 94.01(5) . . ?
Br1 K1 U1 39.046(11) . . ?
Br2 K1 U1 39.009(11) . . ?
C1 O2 C12 112.6(3) . . ?
C1 O2 K1 110.4(2) . . ?
C12 O2 K1 109.0(2) . . ?
C2 O3 C3 112.4(3) . . ?
C2 O3 K1 118.5(2) . . ?
C3 O3 K1 121.1(2) . . ?
C5 O4 C4 112.2(3) . . ?
C5 O4 K1 104.3(2) . . ?
C4 O4 K1 103.9(2) . . ?
C7 O5 C6 111.8(3) . . ?
C7 O5 K1 118.4(2) . . ?
C6 O5 K1 121.7(2) . . ?
C9 O6 C8 110.2(3) . . ?
C9 O6 K1 110.2(2) . . ?
C8 O6 K1 113.0(2) . . ?
C11 O7 C10 112.5(3) . . ?
C11 O7 K1 120.6(2) . . ?
C10 O7 K1 118.4(2) . . ?
O2 C1 C2 109.0(3) . . ?
O3 C2 C1 109.2(3) . . ?
O3 C3 C4 107.9(3) . . ?
O4 C4 C3 108.0(3) . . ?
O4 C5 C6 107.3(3) . . ?
O5 C6 C5 107.9(3) . . ?
O5 C7 C8 108.3(3) . . ?
O6 C8 C7 108.7(3) . . ?
O6 C9 C10 108.3(3) . . ?
O7 C10 C9 110.0(3) . . ?
O7 C11 C12 109.7(3) . . ?
O2 C12 C11 108.7(3) . . ?

loop_
_geom_bond_atom_site_label_1
_geom_bond_atom_site_label_2
_geom_bond_distance
_geom_bond_site_symmetry_2
_geom_bond_publ_flag
U1 O1 1.769(2) 3_665 ?
U1 O1 1.769(2) . ?
U1 Br2 2.8188(4) . ?
U1 Br2 2.8188(4) 3_665 ?
U1 Br1 2.8230(4) . ?
U1 Br1 2.8230(4) 3_665 ?
U1 K1 4.4783(8) . ?
U1 K1 4.4783(8) 3_665 ?
Br1 K1 3.3744(9) . ?
Br2 K1 3.4852(10) . ?
K1 O5 2.821(3) . ?
K1 O3 2.834(3) . ?
K1 O6 2.847(2) . ?
K1 O7 2.858(2) . ?
K1 O2 2.933(3) . ?
K1 O4 2.998(3) . ?
O2 C1 1.423(5) . ?
O2 C12 1.423(5) . ?
O3 C2 1.419(5) . ?
O3 C3 1.419(4) . ?
O4 C5 1.421(5) . ?
O4 C4 1.424(4) . ?
O5 C7 1.421(5) . ?
O5 C6 1.435(5) . ?
O6 C9 1.427(4) . ?
O6 C8 1.429(5) . ?
O7 C11 1.414(5) . ?
O7 C10 1.421(4) . ?
C1 C2 1.481(6) . ?
C3 C4 1.501(6) . ?
C5 C6 1.498(6) . ?
C7 C8 1.497(6) . ?
C9 C10 1.492(6) . ?
C11 C12 1.490(6) . ?
